data_4305093
loop_
_publ_author_name
'Kevin A. Kreisel'
'Glenn P. A. Yap'
'Klaus H. Theopold'

_publ_section_title
;
Synthesis, Characterization, and Electronic Structure of Diimine Complexes
of Chromium
;
_journal_name_full 'Inorganic Chemistry'
_journal_page_first 5293
_journal_page_last 5303
_journal_paper_doi 10.1021/ic800302w
_journal_volume 47
_journal_year 2008
_chemical_formula_sum 'C28 H40 Cl2 Cr N2 O2'
_chemical_formula_weight 559.52
_chemical_name_systematic
; 
 ? 
;
_space_group_IT_number 2
_symmetry_cell_setting triclinic
_symmetry_space_group_name_Hall '-P 1'
_symmetry_space_group_name_H-M 'P -1'
_atom_sites_solution_hydrogens geom
_atom_sites_solution_primary direct
_atom_sites_solution_secondary difmap
_audit_creation_method SHELXL-97
_cell_angle_alpha 77.112(8)
_cell_angle_beta 78.381(9)
_cell_angle_gamma 82.698(8)
_cell_formula_units_Z 2
_cell_length_a 8.231(5)
_cell_length_b 11.436(7)
_cell_length_c 15.594(9)
_cell_measurement_reflns_used 945
_cell_measurement_temperature 120(2)
_cell_measurement_theta_max 27.74
_cell_measurement_theta_min 2.65
_cell_volume 1396.4(15)
_computing_cell_refinement 'SHELXTL, Sheldrick (2001)'
_computing_data_collection 'SMART, Bruker (2002)'
_computing_data_reduction 'SHELXTL, Sheldrick (2001)'
_computing_molecular_graphics 'SHELXTL, Sheldrick (2001)'
_computing_publication_material 'SHELXTL, Sheldrick (2001)'
_computing_structure_refinement 'SHELXL-97 (Sheldrick, 1997)'
_computing_structure_solution 'SHELXS-97 (Sheldrick, 1990)'
_diffrn_ambient_temperature 120(2)
_diffrn_detector_area_resol_mean 836.6
_diffrn_measured_fraction_theta_full 0.997
_diffrn_measured_fraction_theta_max 0.908
_diffrn_measurement_device_type 'Bruker AXS APEX diffractometer'
_diffrn_measurement_method \w
_diffrn_radiation_monochromator graphite
_diffrn_radiation_source 'fine-focus sealed tube'
_diffrn_radiation_type MoK\a
_diffrn_radiation_wavelength 0.71073
_diffrn_reflns_av_R_equivalents 0.0310
_diffrn_reflns_av_sigmaI/netI 0.0332
_diffrn_reflns_limit_h_max 10
_diffrn_reflns_limit_h_min -10
_diffrn_reflns_limit_k_max 14
_diffrn_reflns_limit_k_min -14
_diffrn_reflns_limit_l_max 20
_diffrn_reflns_limit_l_min -20
_diffrn_reflns_number 15726
_diffrn_reflns_theta_full 25.00
_diffrn_reflns_theta_max 28.27
_diffrn_reflns_theta_min 1.83
_diffrn_standards_decay_% 1
_exptl_absorpt_coefficient_mu 0.628
_exptl_absorpt_correction_T_max 0.9061
_exptl_absorpt_correction_T_min 0.8587
_exptl_absorpt_correction_type multi-scan
_exptl_absorpt_process_details 'SADABS, Sheldrick (2003)'
_exptl_crystal_colour green
_exptl_crystal_density_diffrn 1.331
_exptl_crystal_density_method 'not measured'
_exptl_crystal_description plate
_exptl_crystal_F_000 592
_exptl_crystal_size_max 0.25
_exptl_crystal_size_mid 0.20
_exptl_crystal_size_min 0.16
_refine_diff_density_max 0.797
_refine_diff_density_min -0.426
_refine_diff_density_rms 0.085
_refine_ls_extinction_method none
_refine_ls_goodness_of_fit_ref 1.021
_refine_ls_hydrogen_treatment constr
_refine_ls_matrix_type full
_refine_ls_number_parameters 322
_refine_ls_number_reflns 6282
_refine_ls_number_restraints 0
_refine_ls_restrained_S_all 1.021
_refine_ls_R_factor_all 0.0446
_refine_ls_R_factor_gt 0.0429
_refine_ls_shift/su_max 0.003
_refine_ls_shift/su_mean 0.000
_refine_ls_structure_factor_coef Fsqd
_refine_ls_weighting_details 'calc w=1/[\s^2^(Fo^2^)+(0.0751P)^2^+0.8587P] where P=(Fo^2^+2Fc^2^)/3'
_refine_ls_weighting_scheme calc
_refine_ls_wR_factor_gt 0.1183
_refine_ls_wR_factor_ref 0.1203
_reflns_number_gt 5931
_reflns_number_total 6282
_reflns_threshold_expression >2sigma(I)
_cod_data_source_file ic800302w-file001_2.cif
_cod_data_source_block klat146
_cod_depositor_comments
;
The following automatic conversions were performed:
'_symmetry_cell_setting' value 'Triclinic' changed to 'triclinic'
according to '/home/saulius/struct/CIF-dictionaries/cif_core.dic'
dictionary named 'cif_core.dic' version 2.4.1 from 2010-06-29.

Automatic conversion script
Id: cif_fix_enum 1527 2010-12-29 10:47:43Z saulius 
;
_cod_original_cell_volume 1396.3(14)
_cod_database_code 4305093

loop_
_symmetry_equiv_pos_as_xyz
'x, y, z'
'-x, -y, -z'

loop_
_atom_site_label
_atom_site_type_symbol
_atom_site_fract_x
_atom_site_fract_y
_atom_site_fract_z
_atom_site_U_iso_or_equiv
_atom_site_adp_type
_atom_site_occupancy
_atom_site_symmetry_multiplicity
_atom_site_calc_flag
_atom_site_refinement_flags
_atom_site_disorder_assembly
_atom_site_disorder_group
Cr Cr 0.05273(3) 0.83000(2) 0.729409(17) 0.01475(10) Uani 1 1 d . . .
N1 N 0.03524(18) 0.65371(13) 0.75841(10) 0.0182(3) Uani 1 1 d . . .
N2 N -0.15042(17) 0.82003(12) 0.82140(9) 0.0163(3) Uani 1 1 d . . .
O1 O 0.27281(15) 0.81901(12) 0.62897(8) 0.0211(3) Uani 1 1 d . . .
O2 O 0.04873(16) 1.02285(11) 0.70283(8) 0.0197(3) Uani 1 1 d . . .
Cl1 Cl 0.23016(5) 0.83113(4) 0.82653(3) 0.01944(11) Uani 1 1 d . . .
Cl2 Cl -0.10257(5) 0.85286(4) 0.61559(3) 0.02113(11) Uani 1 1 d . . .
C1 C 0.2067(2) 0.52985(17) 0.65696(13) 0.0263(4) Uani 1 1 d . . .
C2 C 0.3433(3) 0.44680(19) 0.64130(15) 0.0334(5) Uani 1 1 d . . .
H2A H 0.3733 0.4254 0.5844 0.040 Uiso 1 1 calc R . .
C3 C 0.4356(3) 0.39518(19) 0.70702(17) 0.0359(5) Uani 1 1 d . . .
H3A H 0.5309 0.3412 0.6946 0.043 Uiso 1 1 calc R . .
C4 C 0.3889(3) 0.42239(17) 0.79092(15) 0.0312(4) Uani 1 1 d . . .
H4A H 0.4504 0.3843 0.8365 0.037 Uiso 1 1 calc R . .
C5 C 0.2535(2) 0.50460(16) 0.81004(13) 0.0242(4) Uani 1 1 d . . .
C6 C 0.1656(2) 0.56154(15) 0.74112(12) 0.0207(3) Uani 1 1 d . . .
C7 C 0.1044(3) 0.5798(2) 0.58530(15) 0.0363(5) Uani 1 1 d . . .
H7A H -0.0125 0.5651 0.6091 0.055 Uiso 1 1 calc R . .
H7B H 0.1449 0.5403 0.5344 0.055 Uiso 1 1 calc R . .
H7C H 0.1139 0.6666 0.5657 0.055 Uiso 1 1 calc R . .
C8 C 0.2021(3) 0.52852(17) 0.90316(13) 0.0283(4) Uani 1 1 d . . .
H8A H 0.2773 0.4801 0.9414 0.042 Uiso 1 1 calc R . .
H8B H 0.0879 0.5069 0.9272 0.042 Uiso 1 1 calc R . .
H8C H 0.2075 0.6141 0.9015 0.042 Uiso 1 1 calc R . .
C9 C -0.1652(3) 0.49646(18) 0.81849(17) 0.0326(5) Uani 1 1 d . . .
H9A H -0.0912 0.4535 0.7759 0.049 Uiso 1 1 calc R . .
H9B H -0.2803 0.4996 0.8096 0.049 Uiso 1 1 calc R . .
H9C H -0.1565 0.4542 0.8796 0.049 Uiso 1 1 calc R . .
C10 C -0.1154(2) 0.62224(16) 0.80376(12) 0.0207(3) Uani 1 1 d . . .
C11 C -0.2183(2) 0.71462(15) 0.83896(11) 0.0184(3) Uani 1 1 d . . .
C12 C -0.3866(2) 0.69692(16) 0.89577(13) 0.0240(4) Uani 1 1 d . . .
H12A H -0.4707 0.7518 0.8672 0.036 Uiso 1 1 calc R . .
H12B H -0.3874 0.7138 0.9548 0.036 Uiso 1 1 calc R . .
H12C H -0.4120 0.6136 0.9025 0.036 Uiso 1 1 calc R . .
C13 C -0.1792(2) 0.90086(16) 0.95718(12) 0.0203(3) Uani 1 1 d . . .
C14 C -0.2292(2) 0.99635(18) 1.00105(13) 0.0254(4) Uani 1 1 d . . .
H14A H -0.1995 0.9918 1.0576 0.030 Uiso 1 1 calc R . .
C15 C -0.3212(2) 1.09778(18) 0.96368(14) 0.0280(4) Uani 1 1 d . . .
H15A H -0.3497 1.1639 0.9930 0.034 Uiso 1 1 calc R . .
C16 C -0.3715(2) 1.10261(17) 0.88354(13) 0.0253(4) Uani 1 1 d . . .
H16A H -0.4400 1.1706 0.8599 0.030 Uiso 1 1 calc R . .
C17 C -0.3236(2) 1.00946(15) 0.83646(12) 0.0198(3) Uani 1 1 d . . .
C18 C -0.2205(2) 0.91070(15) 0.87243(11) 0.0177(3) Uani 1 1 d . . .
C19 C -0.0881(2) 0.78959(17) 1.00391(12) 0.0245(4) Uani 1 1 d . . .
H19A H 0.0069 0.8125 1.0237 0.037 Uiso 1 1 calc R . .
H19B H -0.0483 0.7347 0.9625 0.037 Uiso 1 1 calc R . .
H19C H -0.1638 0.7493 1.0559 0.037 Uiso 1 1 calc R . .
C20 C -0.3912(2) 1.01432(17) 0.75320(13) 0.0258(4) Uani 1 1 d . . .
H20A H -0.4215 1.0983 0.7266 0.039 Uiso 1 1 calc R . .
H20B H -0.4900 0.9691 0.7682 0.039 Uiso 1 1 calc R . .
H20C H -0.3063 0.9787 0.7104 0.039 Uiso 1 1 calc R . .
C21 C 0.4395(2) 0.77208(18) 0.64573(13) 0.0248(4) Uani 1 1 d . . .
H21A H 0.4344 0.6992 0.6940 0.030 Uiso 1 1 calc R . .
H21B H 0.4940 0.8333 0.6633 0.030 Uiso 1 1 calc R . .
C22 C 0.5342(3) 0.7420(2) 0.55790(14) 0.0316(4) Uani 1 1 d . . .
H22A H 0.5402 0.6545 0.5598 0.038 Uiso 1 1 calc R . .
H22B H 0.6487 0.7674 0.5448 0.038 Uiso 1 1 calc R . .
C23 C 0.4330(3) 0.8131(3) 0.48755(15) 0.0465(6) Uani 1 1 d . . .
H23A H 0.5040 0.8653 0.4390 0.056 Uiso 1 1 calc R . .
H23B H 0.3835 0.7579 0.4613 0.056 Uiso 1 1 calc R . .
C24 C 0.2993(3) 0.8876(2) 0.53788(14) 0.0374(5) Uani 1 1 d . . .
H24A H 0.3361 0.9676 0.5353 0.045 Uiso 1 1 calc R . .
H24B H 0.1958 0.8989 0.5127 0.045 Uiso 1 1 calc R . .
C25 C 0.0117(4) 1.1073(2) 0.62348(15) 0.0437(6) Uani 1 1 d . . .
H25A H -0.1074 1.1092 0.6201 0.052 Uiso 1 1 calc R . .
H25B H 0.0794 1.0828 0.5692 0.052 Uiso 1 1 calc R . .
C26 C 0.0516(4) 1.2267(2) 0.62957(16) 0.0456(6) Uani 1 1 d . . .
H26A H -0.0228 1.2914 0.6001 0.055 Uiso 1 1 calc R . .
H26B H 0.1686 1.2404 0.6019 0.055 Uiso 1 1 calc R . .
C27 C 0.0227(3) 1.22126(17) 0.72955(14) 0.0302(4) Uani 1 1 d . . .
H27A H 0.0884 1.2785 0.7442 0.036 Uiso 1 1 calc R . .
H27B H -0.0966 1.2386 0.7537 0.036 Uiso 1 1 calc R . .
C28 C 0.0830(2) 1.09179(16) 0.76514(12) 0.0222(4) Uani 1 1 d . . .
H28A H 0.2036 1.0845 0.7665 0.027 Uiso 1 1 calc R . .
H28B H 0.0222 1.0627 0.8263 0.027 Uiso 1 1 calc R . .

loop_
_atom_site_aniso_label
_atom_site_aniso_U_11
_atom_site_aniso_U_22
_atom_site_aniso_U_33
_atom_site_aniso_U_23
_atom_site_aniso_U_13
_atom_site_aniso_U_12
Cr 0.01776(15) 0.01182(15) 0.01419(15) -0.00152(10) -0.00230(11) -0.00235(10)
N1 0.0203(7) 0.0140(7) 0.0202(7) -0.0047(5) -0.0021(5) -0.0013(5)
N2 0.0189(7) 0.0131(6) 0.0163(6) -0.0022(5) -0.0030(5) -0.0007(5)
O1 0.0208(6) 0.0240(6) 0.0171(6) -0.0027(5) -0.0016(5) -0.0022(5)
O2 0.0286(6) 0.0130(6) 0.0175(6) -0.0008(5) -0.0062(5) -0.0028(5)
Cl1 0.0220(2) 0.0184(2) 0.0184(2) -0.00263(15) -0.00590(15) -0.00197(15)
Cl2 0.0238(2) 0.0224(2) 0.0181(2) -0.00330(16) -0.00592(16) -0.00307(16)
C1 0.0309(10) 0.0172(8) 0.0303(10) -0.0077(7) 0.0004(8) -0.0052(7)
C2 0.0379(11) 0.0231(10) 0.0367(11) -0.0126(8) 0.0072(9) -0.0040(8)
C3 0.0293(10) 0.0202(9) 0.0521(14) -0.0091(9) 0.0055(9) 0.0028(8)
C4 0.0296(10) 0.0165(9) 0.0433(12) -0.0002(8) -0.0047(8) 0.0006(7)
C5 0.0272(9) 0.0130(8) 0.0294(9) -0.0008(7) -0.0012(7) -0.0033(7)
C6 0.0212(8) 0.0121(7) 0.0272(9) -0.0036(7) -0.0003(7) -0.0028(6)
C7 0.0482(13) 0.0329(11) 0.0325(11) -0.0174(9) -0.0094(9) 0.0020(9)
C8 0.0372(10) 0.0184(9) 0.0265(9) 0.0006(7) -0.0077(8) 0.0026(7)
C9 0.0285(10) 0.0192(9) 0.0488(13) -0.0094(9) 0.0018(9) -0.0066(7)
C10 0.0211(8) 0.0165(8) 0.0245(9) -0.0039(7) -0.0037(7) -0.0032(6)
C11 0.0183(8) 0.0161(8) 0.0198(8) -0.0010(6) -0.0029(6) -0.0035(6)
C12 0.0191(8) 0.0175(8) 0.0322(10) -0.0021(7) 0.0005(7) -0.0035(6)
C13 0.0208(8) 0.0195(8) 0.0190(8) -0.0020(6) 0.0003(6) -0.0051(6)
C14 0.0280(9) 0.0278(10) 0.0207(9) -0.0088(7) 0.0010(7) -0.0056(7)
C15 0.0307(9) 0.0219(9) 0.0313(10) -0.0131(8) 0.0029(8) -0.0024(7)
C16 0.0238(9) 0.0172(8) 0.0323(10) -0.0059(7) 0.0007(7) 0.0003(7)
C17 0.0193(8) 0.0153(8) 0.0231(8) -0.0016(6) -0.0007(6) -0.0038(6)
C18 0.0183(7) 0.0141(8) 0.0189(8) -0.0024(6) 0.0007(6) -0.0037(6)
C19 0.0294(9) 0.0245(9) 0.0177(8) -0.0002(7) -0.0039(7) -0.0028(7)
C20 0.0274(9) 0.0212(9) 0.0279(9) -0.0031(7) -0.0081(7) 0.0030(7)
C21 0.0207(8) 0.0296(10) 0.0249(9) -0.0082(8) -0.0030(7) -0.0021(7)
C22 0.0263(9) 0.0394(12) 0.0298(10) -0.0148(9) 0.0021(8) -0.0033(8)
C23 0.0334(11) 0.081(2) 0.0234(10) -0.0148(12) 0.0012(9) -0.0015(12)
C24 0.0315(10) 0.0512(14) 0.0211(9) 0.0068(9) -0.0004(8) -0.0048(9)
C25 0.0869(19) 0.0217(10) 0.0250(10) 0.0065(8) -0.0230(11) -0.0130(11)
C26 0.0790(18) 0.0200(10) 0.0312(12) 0.0035(9) -0.0050(11) -0.0030(11)
C27 0.0412(11) 0.0153(8) 0.0305(10) -0.0036(7) 0.0012(8) -0.0033(8)
C28 0.0299(9) 0.0155(8) 0.0221(8) -0.0046(7) -0.0040(7) -0.0052(7)

loop_
_atom_type_symbol
_atom_type_description
_atom_type_scat_dispersion_real
_atom_type_scat_dispersion_imag
_atom_type_scat_source
C C 0.0033 0.0016 'International Tables Vol C Tables 4.2.6.8 and 6.1.1.4'
H H 0.0000 0.0000 'International Tables Vol C Tables 4.2.6.8 and 6.1.1.4'
N N 0.0061 0.0033 'International Tables Vol C Tables 4.2.6.8 and 6.1.1.4'
O O 0.0106 0.0060 'International Tables Vol C Tables 4.2.6.8 and 6.1.1.4'
Cr Cr 0.3209 0.6236 'International Tables Vol C Tables 4.2.6.8 and 6.1.1.4'
Cl Cl 0.1484 0.1585 'International Tables Vol C Tables 4.2.6.8 and 6.1.1.4'

loop_
_geom_angle_atom_site_label_1
_geom_angle_atom_site_label_2
_geom_angle_atom_site_label_3
_geom_angle
_geom_angle_site_symmetry_1
_geom_angle_site_symmetry_3
_geom_angle_publ_flag
N2 Cr N1 79.68(6) . . ?
N2 Cr O2 95.60(5) . . ?
N1 Cr O2 174.95(6) . . ?
N2 Cr O1 173.27(5) . . ?
N1 Cr O1 93.70(6) . . ?
O2 Cr O1 90.98(5) . . ?
N2 Cr Cl1 95.26(6) . . ?
N1 Cr Cl1 96.48(5) . . ?
O2 Cr Cl1 85.68(4) . . ?
O1 Cr Cl1 86.59(6) . . ?
N2 Cr Cl2 91.48(6) . . ?
N1 Cr Cl2 90.78(5) . . ?
O2 Cr Cl2 87.54(4) . . ?
O1 Cr Cl2 87.42(6) . . ?
Cl1 Cr Cl2 170.866(19) . . ?
C10 N1 C6 119.43(15) . . ?
C10 N1 Cr 113.40(11) . . ?
C6 N1 Cr 127.04(12) . . ?
C11 N2 C18 120.01(14) . . ?
C11 N2 Cr 114.18(11) . . ?
C18 N2 Cr 125.68(11) . . ?
C24 O1 C21 104.67(14) . . ?
C24 O1 Cr 126.96(12) . . ?
C21 O1 Cr 125.81(11) . . ?
C25 O2 C28 108.12(14) . . ?
C25 O2 Cr 127.56(12) . . ?
C28 O2 Cr 124.32(10) . . ?
C2 C1 C6 118.53(19) . . ?
C2 C1 C7 119.73(19) . . ?
C6 C1 C7 121.71(18) . . ?
C3 C2 C1 121.2(2) . . ?
C4 C3 C2 119.69(19) . . ?
C3 C4 C5 121.3(2) . . ?
C4 C5 C6 118.48(19) . . ?
C4 C5 C8 119.87(18) . . ?
C6 C5 C8 121.64(17) . . ?
C1 C6 C5 120.59(17) . . ?
C1 C6 N1 120.82(17) . . ?
C5 C6 N1 118.58(16) . . ?
N1 C10 C11 114.83(16) . . ?
N1 C10 C9 122.03(16) . . ?
C11 C10 C9 123.08(17) . . ?
N2 C11 C10 114.60(16) . . ?
N2 C11 C12 121.85(15) . . ?
C10 C11 C12 123.47(16) . . ?
C14 C13 C18 118.59(17) . . ?
C14 C13 C19 118.53(17) . . ?
C18 C13 C19 122.85(16) . . ?
C15 C14 C13 121.07(18) . . ?
C14 C15 C16 119.77(17) . . ?
C15 C16 C17 121.33(18) . . ?
C16 C17 C18 118.07(17) . . ?
C16 C17 C20 119.47(16) . . ?
C18 C17 C20 122.35(16) . . ?
C13 C18 C17 120.82(16) . . ?
C13 C18 N2 118.88(15) . . ?
C17 C18 N2 120.26(16) . . ?
O1 C21 C22 105.38(15) . . ?
C21 C22 C23 104.48(17) . . ?
C24 C23 C22 104.79(18) . . ?
O1 C24 C23 104.78(19) . . ?
O2 C25 C26 107.58(18) . . ?
C25 C26 C27 103.30(18) . . ?
C28 C27 C26 102.21(16) . . ?
O2 C28 C27 105.26(15) . . ?

loop_
_geom_bond_atom_site_label_1
_geom_bond_atom_site_label_2
_geom_bond_distance
_geom_bond_site_symmetry_2
_geom_bond_publ_flag
Cr N2 1.9688(17) . ?
Cr N1 1.9825(19) . ?
Cr O2 2.1484(18) . ?
Cr O1 2.1535(16) . ?
Cr Cl1 2.3089(11) . ?
Cr Cl2 2.3397(11) . ?
N1 C10 1.347(2) . ?
N1 C6 1.435(2) . ?
N2 C11 1.343(2) . ?
N2 C18 1.440(2) . ?
O1 C24 1.450(2) . ?
O1 C21 1.461(2) . ?
O2 C25 1.449(2) . ?
O2 C28 1.467(2) . ?
C1 C2 1.395(3) . ?
C1 C6 1.404(3) . ?
C1 C7 1.502(3) . ?
C2 C3 1.381(3) . ?
C3 C4 1.380(3) . ?
C4 C5 1.393(3) . ?
C5 C6 1.408(3) . ?
C5 C8 1.504(3) . ?
C9 C10 1.501(3) . ?
C10 C11 1.407(2) . ?
C11 C12 1.497(2) . ?
C13 C14 1.391(3) . ?
C13 C18 1.407(3) . ?
C13 C19 1.509(3) . ?
C14 C15 1.383(3) . ?
C15 C16 1.381(3) . ?
C16 C17 1.398(3) . ?
C17 C18 1.406(2) . ?
C17 C20 1.500(3) . ?
C21 C22 1.521(3) . ?
C22 C23 1.535(3) . ?
C23 C24 1.505(3) . ?
C25 C26 1.472(3) . ?
C26 C27 1.517(3) . ?
C27 C28 1.518(3) . ?

loop_
_geom_torsion_atom_site_label_1
_geom_torsion_atom_site_label_2
_geom_torsion_atom_site_label_3
_geom_torsion_atom_site_label_4
_geom_torsion
_geom_torsion_site_symmetry_1
_geom_torsion_site_symmetry_2
_geom_torsion_site_symmetry_3
_geom_torsion_site_symmetry_4
_geom_torsion_publ_flag
N2 Cr N1 C10 15.67(12) . . . . ?
O1 Cr N1 C10 -163.16(12) . . . . ?
Cl1 Cr N1 C10 109.86(13) . . . . ?
Cl2 Cr N1 C10 -75.69(13) . . . . ?
N2 Cr N1 C6 -160.21(15) . . . . ?
O1 Cr N1 C6 20.96(15) . . . . ?
Cl1 Cr N1 C6 -66.02(15) . . . . ?
Cl2 Cr N1 C6 108.43(15) . . . . ?
N1 Cr N2 C11 -15.63(12) . . . . ?
O2 Cr N2 C11 162.57(12) . . . . ?
Cl1 Cr N2 C11 -111.28(12) . . . . ?
Cl2 Cr N2 C11 74.90(12) . . . . ?
N1 Cr N2 C18 160.19(14) . . . . ?
O2 Cr N2 C18 -21.61(14) . . . . ?
Cl1 Cr N2 C18 64.54(13) . . . . ?
Cl2 Cr N2 C18 -109.29(13) . . . . ?
N1 Cr O1 C24 128.73(17) . . . . ?
O2 Cr O1 C24 -49.38(17) . . . . ?
Cl1 Cr O1 C24 -134.99(16) . . . . ?
Cl2 Cr O1 C24 38.11(16) . . . . ?
N1 Cr O1 C21 -72.21(14) . . . . ?
O2 Cr O1 C21 109.67(14) . . . . ?
Cl1 Cr O1 C21 24.07(13) . . . . ?
Cl2 Cr O1 C21 -162.83(13) . . . . ?
N2 Cr O2 C25 -109.14(19) . . . . ?
O1 Cr O2 C25 69.48(19) . . . . ?
Cl1 Cr O2 C25 155.98(19) . . . . ?
Cl2 Cr O2 C25 -17.90(18) . . . . ?
N2 Cr O2 C28 70.26(14) . . . . ?
O1 Cr O2 C28 -111.12(13) . . . . ?
Cl1 Cr O2 C28 -24.61(12) . . . . ?
Cl2 Cr O2 C28 161.51(13) . . . . ?
C6 C1 C2 C3 0.8(3) . . . . ?
C7 C1 C2 C3 -177.2(2) . . . . ?
C1 C2 C3 C4 2.5(3) . . . . ?
C2 C3 C4 C5 -2.4(3) . . . . ?
C3 C4 C5 C6 -1.0(3) . . . . ?
C3 C4 C5 C8 177.65(19) . . . . ?
C2 C1 C6 C5 -4.3(3) . . . . ?
C7 C1 C6 C5 173.70(18) . . . . ?
C2 C1 C6 N1 174.79(17) . . . . ?
C7 C1 C6 N1 -7.2(3) . . . . ?
C4 C5 C6 C1 4.4(3) . . . . ?
C8 C5 C6 C1 -174.28(17) . . . . ?
C4 C5 C6 N1 -174.72(16) . . . . ?
C8 C5 C6 N1 6.6(3) . . . . ?
C10 N1 C6 C1 101.2(2) . . . . ?
Cr N1 C6 C1 -83.1(2) . . . . ?
C10 N1 C6 C5 -79.7(2) . . . . ?
Cr N1 C6 C5 95.95(18) . . . . ?
C6 N1 C10 C11 162.90(16) . . . . ?
Cr N1 C10 C11 -13.3(2) . . . . ?
C6 N1 C10 C9 -14.6(3) . . . . ?
Cr N1 C10 C9 169.18(15) . . . . ?
C18 N2 C11 C10 -163.04(15) . . . . ?
Cr N2 C11 C10 13.04(19) . . . . ?
C18 N2 C11 C12 13.8(2) . . . . ?
Cr N2 C11 C12 -170.11(13) . . . . ?
N1 C10 C11 N2 0.3(2) . . . . ?
C9 C10 C11 N2 177.77(18) . . . . ?
N1 C10 C11 C12 -176.49(16) . . . . ?
C9 C10 C11 C12 1.0(3) . . . . ?
C18 C13 C14 C15 1.7(3) . . . . ?
C19 C13 C14 C15 -176.31(18) . . . . ?
C13 C14 C15 C16 3.1(3) . . . . ?
C14 C15 C16 C17 -3.5(3) . . . . ?
C15 C16 C17 C18 -0.8(3) . . . . ?
C15 C16 C17 C20 175.58(18) . . . . ?
C14 C13 C18 C17 -6.1(3) . . . . ?
C19 C13 C18 C17 171.79(16) . . . . ?
C14 C13 C18 N2 171.63(15) . . . . ?
C19 C13 C18 N2 -10.5(2) . . . . ?
C16 C17 C18 C13 5.6(3) . . . . ?
C20 C17 C18 C13 -170.61(16) . . . . ?
C16 C17 C18 N2 -172.04(15) . . . . ?
C20 C17 C18 N2 11.7(3) . . . . ?
C11 N2 C18 C13 80.9(2) . . . . ?
Cr N2 C18 C13 -94.73(17) . . . . ?
C11 N2 C18 C17 -101.4(2) . . . . ?
Cr N2 C18 C17 83.01(19) . . . . ?
C24 O1 C21 C22 -36.7(2) . . . . ?
Cr O1 C21 C22 160.44(12) . . . . ?
O1 C21 C22 C23 18.6(2) . . . . ?
C21 C22 C23 C24 5.5(3) . . . . ?
C21 O1 C24 C23 40.4(2) . . . . ?
Cr O1 C24 C23 -157.02(14) . . . . ?
C22 C23 C24 O1 -27.9(3) . . . . ?
C28 O2 C25 C26 9.8(3) . . . . ?
Cr O2 C25 C26 -170.74(16) . . . . ?
O2 C25 C26 C27 -29.2(3) . . . . ?
C25 C26 C27 C28 36.5(3) . . . . ?
C25 O2 C28 C27 13.8(2) . . . . ?
Cr O2 C28 C27 -165.69(11) . . . . ?
C26 C27 C28 O2 -31.0(2) . . . . ?
